data_2103996
loop_
_publ_author_name
'Turowska-Tyrk, Ilona'
'Trzop, El\.zbieta'

_publ_section_title
;
 Monitoring structural transformations in crystals. 6. The [4+4]
 photodimerization of 9-methylanthracene
;
_journal_issue 6
_journal_name_full 'Acta Crystallographica Section B'
_journal_page_first 779
_journal_page_last 786
_journal_paper_doi 10.1107/S0108768103023255
_journal_volume 59
_journal_year 2003
_chemical_formula_sum 'C15 H12'
_chemical_formula_weight 192.25
_chemical_name_systematic
;
 ?
;
_space_group_IT_number 14
_symmetry_cell_setting monoclinic
_symmetry_space_group_name_Hall '-P 2ybc'
_symmetry_space_group_name_H-M 'P 1 21/c 1'
_atom_sites_solution_hydrogens geom
_atom_sites_solution_primary direct
_atom_sites_solution_secondary difmap
_audit_creation_method SHELXL-97
_cell_angle_alpha 90.00
_cell_angle_beta 96.84(3)
_cell_angle_gamma 90.00
_cell_formula_units_Z 4
_cell_length_a 8.819(2)
_cell_length_b 14.474(4)
_cell_length_c 8.183(3)
_cell_measurement_reflns_used 500
_cell_measurement_temperature 293(2)
_cell_measurement_theta_max 22
_cell_measurement_theta_min 4
_cell_volume 1037.1(5)
_computing_cell_refinement 'Kuma KM4CCD software 2000'
_computing_data_collection 'Kuma KM4CCD software 2000'
_computing_data_reduction 'Kuma KM4CCD software 2000'
_computing_molecular_graphics 'ORTEP-3 1997'
_computing_publication_material 'SHELXL-97 (Sheldrick, 1997)'
_computing_structure_refinement 'SHELXL-97 (Sheldrick, 1997)'
_computing_structure_solution 'SHELXS-97 (Sheldrick, 1990)'
_diffrn_ambient_temperature 293(2)
_diffrn_measured_fraction_theta_full 0.958
_diffrn_measured_fraction_theta_max 0.958
_diffrn_measurement_device_type 'Kuma KM4CCD diffractometer'
_diffrn_measurement_method '\w scans'
_diffrn_radiation_monochromator graphite
_diffrn_radiation_source 'fine-focus sealed tube'
_diffrn_radiation_type MoK\a
_diffrn_radiation_wavelength 0.71073
_diffrn_reflns_av_R_equivalents 0.0580
_diffrn_reflns_av_sigmaI/netI 0.0479
_diffrn_reflns_limit_h_max 10
_diffrn_reflns_limit_h_min -9
_diffrn_reflns_limit_k_max 16
_diffrn_reflns_limit_k_min -17
_diffrn_reflns_limit_l_max 4
_diffrn_reflns_limit_l_min -9
_diffrn_reflns_number 3123
_diffrn_reflns_theta_full 24.98
_diffrn_reflns_theta_max 24.98
_diffrn_reflns_theta_min 4.59
_exptl_absorpt_coefficient_mu 0.069
_exptl_absorpt_correction_T_max 0.9862
_exptl_absorpt_correction_T_min 0.9661
_exptl_crystal_colour 'Pale yellow'
_exptl_crystal_density_diffrn 1.231
_exptl_crystal_density_method 'not measured'
_exptl_crystal_F_000 408
_exptl_crystal_size_max 0.50
_exptl_crystal_size_mid 0.35
_exptl_crystal_size_min 0.20
_refine_diff_density_max 0.391
_refine_diff_density_min -0.198
_refine_ls_extinction_coef 0.12(6)
_refine_ls_extinction_expression Fc^*^=kFc[1+0.001xFc^2^\l^3^/sin(2\q)]^-1/4^
_refine_ls_extinction_method SHELXL
_refine_ls_goodness_of_fit_ref 1.436
_refine_ls_hydrogen_treatment mixed
_refine_ls_matrix_type full
_refine_ls_number_parameters 198
_refine_ls_number_reflns 1751
_refine_ls_number_restraints 142
_refine_ls_restrained_S_all 1.402
_refine_ls_R_factor_all 0.1839
_refine_ls_R_factor_gt 0.1353
_refine_ls_shift/su_max 0.001
_refine_ls_shift/su_mean 0.000
_refine_ls_structure_factor_coef Fsqd
_refine_ls_weighting_details 'w=1/[\s^2^(Fo^2^)+(0.2000P)^2^+0.0000P] where P=(Fo^2^+2Fc^2^)/3'
_refine_ls_weighting_scheme calc
_refine_ls_wR_factor_gt 0.3909
_refine_ls_wR_factor_ref 0.4353
_reflns_number_gt 865
_reflns_number_total 1751
_reflns_threshold_expression >2sigma(I)
_cod_data_source_file bk0138.cif
_cod_data_source_block 28D
_cod_depositor_comments
;
The following automatic conversions were performed:
'_symmetry_cell_setting' value 'Monoclinic' changed to 'monoclinic'
according to '/home/saulius/struct/CIF-dictionaries/cif_core.dic'
dictionary named 'cif_core.dic' version 2.4.1 from 2010-06-29.

Automatic conversion script
Id: cif_fix_enum 1527 2010-12-29 10:47:43Z saulius 

The following automatic conversions were performed:

'_symmetry_cell_setting' value 'Monoclinic' changed to 'monoclinic'
according to /home/saulius/struct/CIF-dictionaries/cif_core.dic
dictionary named 'cif_core.dic' version 2.4.1 from 2010-06-29.

Automatic conversion script
Id: cif_fix_values 1715 2011-07-08 13:25:40Z adriana 

The following automatic conversions were performed:

'_refine_ls_weighting_scheme' value 'calc
w=1/[\s^2^(Fo^2^)+(0.2000P)^2^+0.0000P] where P=(Fo^2^+2Fc^2^)/3' was
changed to 'calc'. New tag '_refine_ls_weighting_details' was
created. The value of the new tag was set to
'w=1/[\s^2^(Fo^2^)+(0.2000P)^2^+0.0000P] where P=(Fo^2^+2Fc^2^)/3'.

Automatic conversion script
Id: cif_fix_values 3143 2015-03-26 13:38:13Z robertas 
;
_cod_original_sg_symbol_H-M P21/c
_cod_database_code 2103996
_cod_database_fobs_code 2103996

loop_
_symmetry_equiv_pos_as_xyz
'x, y, z'
'x, -y+1/2, z+1/2'
'-x, -y, -z'
'-x, y-1/2, -z-1/2'

loop_
_atom_site_label
_atom_site_fract_x
_atom_site_fract_y
_atom_site_fract_z
_atom_site_U_iso_or_equiv
_atom_site_adp_type
_atom_site_calc_flag
_atom_site_refinement_flags
_atom_site_occupancy
_atom_site_disorder_assembly
_atom_site_disorder_group
_atom_site_type_symbol
C1M 1.1018(8) 0.4205(5) 0.3044(9) 0.085(2) Uani d PDU 0.724(8) A 1 C
H1M 1.0478 0.4484 0.3820 0.102 Uiso calc PR 0.724(8) A 1 H
C2M 1.2548(9) 0.4034(5) 0.3446(10) 0.103(2) Uani d PDU 0.724(8) A 1 C
H2M 1.3034 0.4214 0.4468 0.124 Uiso calc PR 0.724(8) A 1 H
C3M 1.3380(9) 0.3588(6) 0.2310(13) 0.106(3) Uani d PDU 0.724(8) A 1 C
H3M 1.4408 0.3450 0.2591 0.128 Uiso calc PR 0.724(8) A 1 H
C4M 1.2663(7) 0.3357(5) 0.0788(11) 0.093(2) Uani d PD 0.724(8) A 1 C
H4M 1.3225 0.3073 0.0038 0.111 Uiso calc PR 0.724(8) A 1 H
C5M 0.8117(10) 0.3190(5) -0.3229(8) 0.082(2) Uani d PD 0.724(8) A 1 C
H5M 0.8691 0.2943 -0.4006 0.099 Uiso calc PR 0.724(8) A 1 H
C6M 0.6584(10) 0.3298(5) -0.3612(8) 0.096(2) Uani d PDU 0.724(8) A 1 C
H6M 0.6118 0.3105 -0.4634 0.115 Uiso calc PR 0.724(8) A 1 H
C7M 0.5706(10) 0.3694(5) -0.2499(11) 0.097(2) Uani d PDU 0.724(8) A 1 C
H7M 0.4658 0.3751 -0.2788 0.116 Uiso calc PR 0.724(8) A 1 H
C8M 0.6328(10) 0.3997(6) -0.1011(12) 0.089(3) Uani d PD 0.724(8) A 1 C
H8M 0.5729 0.4292 -0.0307 0.107 Uiso calc PR 0.724(8) A 1 H
C9M 0.8662(6) 0.4116(4) 0.1050(7) 0.0684(16) Uani d PDU 0.724(8) A 1 C
C10M 1.0374(6) 0.3298(4) -0.1216(7) 0.0768(18) Uani d PDU 0.724(8) A 1 C
H10M 1.0948 0.3025 -0.1968 0.092 Uiso calc PR 0.724(8) A 1 H
C11M 1.0221(6) 0.3967(5) 0.1467(9) 0.0702(19) Uani d PD 0.724(8) A 1 C
C12M 1.1101(5) 0.3537(4) 0.0321(7) 0.0705(16) Uani d PD 0.724(8) A 1 C
C13M 0.8841(6) 0.3446(4) -0.1680(7) 0.0703(17) Uani d PD 0.724(8) A 1 C
C14M 0.7936(7) 0.3855(5) -0.0529(8) 0.0690(19) Uani d PD 0.724(8) A 1 C
C15M 0.7621(11) 0.4545(7) 0.2180(11) 0.104(3) Uani d PDU 0.724(8) A 1 C
H15A 0.6606 0.4592 0.1615 0.156 Uiso calc PR 0.724(8) A 1 H
H15B 0.7989 0.5151 0.2502 0.156 Uiso calc PR 0.724(8) A 1 H
H15C 0.7609 0.4166 0.3141 0.156 Uiso calc PR 0.724(8) A 1 H
C1D 1.061(2) 0.3980(15) 0.363(2) 0.121(9) Uiso d PDU 0.276(8) A 2 C
H1D 0.9883 0.4094 0.4339 0.145 Uiso calc PR 0.276(8) A 2 H
C2D 1.200(2) 0.3599(15) 0.422(3) 0.146(9) Uiso d PDU 0.276(8) A 2 C
H2D 1.2219 0.3453 0.5326 0.175 Uiso calc PR 0.276(8) A 2 H
C3D 1.306(3) 0.3437(17) 0.316(3) 0.130(10) Uiso d PDU 0.276(8) A 2 C
H3D 1.3988 0.3172 0.3577 0.156 Uiso calc PR 0.276(8) A 2 H
C4D 1.283(2) 0.3649(16) 0.149(3) 0.092(8) Uiso d PD 0.276(8) A 2 C
H4D 1.3578 0.3563 0.0792 0.110 Uiso calc PR 0.276(8) A 2 H
C5D 0.891(2) 0.3483(14) -0.289(2) 0.109(8) Uiso d PD 0.276(8) A 2 C
H5D 0.9656 0.3332 -0.3555 0.131 Uiso calc PR 0.276(8) A 2 H
C6D 0.740(3) 0.3242(17) -0.335(3) 0.110(12) Uiso d PDU 0.276(8) A 2 C
H6D 0.7123 0.2938 -0.4340 0.132 Uiso calc PR 0.276(8) A 2 H
C7D 0.632(3) 0.3457(18) -0.232(3) 0.123(10) Uiso d PDU 0.276(8) A 2 C
H7D 0.5299 0.3319 -0.2648 0.147 Uiso calc PR 0.276(8) A 2 H
C8D 0.674(2) 0.3873(17) -0.083(3) 0.079(8) Uiso d PD 0.276(8) A 2 C
H8D 0.5992 0.3970 -0.0131 0.095 Uiso calc PR 0.276(8) A 2 H
C9D 0.8816(16) 0.4670(10) 0.1228(16) 0.088(5) Uiso d PDU 0.276(8) . 2 C
C10D 1.0937(16) 0.4251(9) -0.0842(17) 0.093(5) Uiso d PDU 0.276(8) . 2 C
H10D 1.1608 0.3899 -0.1485 0.111 Uiso calc PR 0.276(8) A 2 H
C11D 1.029(2) 0.4193(16) 0.197(2) 0.093(10) Uiso d PD 0.276(8) A 2 C
C12D 1.1369(19) 0.4004(13) 0.0925(19) 0.095(6) Uiso d PD 0.276(8) A 2 C
C13D 0.9309(16) 0.3953(13) -0.1416(18) 0.093(6) Uiso d PD 0.276(8) A 2 C
C14D 0.8208(19) 0.4152(12) -0.032(2) 0.069(7) Uiso d PD 0.276(8) A 2 C
C15D 0.784(2) 0.4657(15) 0.265(2) 0.068(6) Uiso d PDU 0.276(8) A 2 C
H15D 0.7674 0.4030 0.2967 0.103 Uiso calc PR 0.276(8) A 2 H
H15E 0.6878 0.4949 0.2317 0.103 Uiso calc PR 0.276(8) A 2 H
H15F 0.8362 0.4985 0.3576 0.103 Uiso calc PR 0.276(8) A 2 H

loop_
_atom_site_aniso_label
_atom_site_aniso_U_11
_atom_site_aniso_U_22
_atom_site_aniso_U_33
_atom_site_aniso_U_12
_atom_site_aniso_U_13
_atom_site_aniso_U_23
C1M 0.091(5) 0.086(4) 0.078(5) 0.004(3) 0.006(4) 0.002(3)
C2M 0.108(6) 0.096(5) 0.099(5) -0.002(4) -0.011(4) -0.007(4)
C3M 0.084(5) 0.108(6) 0.122(8) -0.003(4) -0.007(6) 0.011(5)
C4M 0.077(4) 0.085(4) 0.114(6) -0.006(3) 0.004(4) -0.023(4)
C5M 0.079(6) 0.076(4) 0.090(5) 0.005(4) 0.006(4) -0.009(3)
C6M 0.104(6) 0.089(4) 0.088(5) 0.009(4) -0.014(4) -0.006(3)
C7M 0.075(5) 0.085(5) 0.129(7) 0.008(4) 0.007(4) 0.005(4)
C8M 0.065(5) 0.092(5) 0.109(7) 0.020(4) 0.004(4) 0.014(4)
C9M 0.065(3) 0.069(4) 0.075(4) -0.002(2) 0.025(3) -0.004(2)
C10M 0.084(4) 0.073(3) 0.077(4) -0.003(3) 0.024(3) -0.011(3)
C11M 0.073(5) 0.069(4) 0.068(4) -0.006(3) 0.010(3) 0.001(4)
C12M 0.055(3) 0.073(3) 0.084(4) -0.007(2) 0.010(3) -0.005(3)
C13M 0.068(4) 0.065(3) 0.078(4) 0.002(3) 0.013(3) 0.006(3)
C14M 0.073(5) 0.057(4) 0.078(4) -0.010(3) 0.010(3) -0.009(3)
C15M 0.112(6) 0.120(6) 0.079(6) 0.006(4) 0.007(5) -0.023(5)

loop_
_atom_type_symbol
_atom_type_description
_atom_type_scat_dispersion_real
_atom_type_scat_dispersion_imag
_atom_type_scat_source
C C 0.0033 0.0016 'International Tables Vol C Tables 4.2.6.8 and 6.1.1.4'
H H 0.0000 0.0000 'International Tables Vol C Tables 4.2.6.8 and 6.1.1.4'

loop_
_geom_angle_atom_site_label_1
_geom_angle_atom_site_label_2
_geom_angle_atom_site_label_3
_geom_angle_site_symmetry_3
_geom_angle
C2M C1M C11M . 122.3(6)
C1M C2M C3M . 119.9(7)
C4M C3M C2M . 119.4(7)
C3M C4M C12M . 122.2(7)
C6M C5M C13M . 120.8(6)
C5M C6M C7M . 120.9(6)
C8M C7M C6M . 121.9(8)
C7M C8M C14M . 118.8(7)
C11M C9M C14M . 120.4(5)
C11M C9M C15M . 124.5(6)
C14M C9M C15M . 115.1(6)
C13M C10M C12M . 122.9(5)
C9M C11M C12M . 120.2(6)
C9M C11M C1M . 123.1(6)
C12M C11M C1M . 116.7(5)
C10M C12M C4M . 122.1(5)
C10M C12M C11M . 118.4(5)
C4M C12M C11M . 119.5(6)
C10M C13M C5M . 122.4(6)
C10M C13M C14M . 119.2(5)
C5M C13M C14M . 118.4(6)
C9M C14M C13M . 118.8(5)
C9M C14M C8M . 122.2(6)
C13M C14M C8M . 119.1(6)
C2D C1D C11D . 120.0(18)
C3D C2D C1D . 119.6(19)
C2D C3D C4D . 123.5(19)
C3D C4D C12D . 115.0(16)
C6D C5D C13D . 119.7(18)
C7D C6D C5D . 119(2)
C8D C7D C6D . 120.6(19)
C7D C8D C14D . 122.8(19)
C14D C9D C11D . 107.8(13)
C14D C9D C15D . 117.1(13)
C11D C9D C15D . 102.8(12)
C14D C9D C10D 3_765 111.1(11)
C11D C9D C10D 3_765 112.7(13)
C15D C9D C10D 3_765 105.2(12)
C12D C10D C13D . 110.7(12)
C12D C10D C9D 3_765 113.4(12)
C13D C10D C9D 3_765 111.0(12)
C12D C11D C1D . 119.0(14)
C12D C11D C9D . 117.6(14)
C1D C11D C9D . 123.3(14)
C11D C12D C4D . 122.8(14)
C11D C12D C10D . 115.8(13)
C4D C12D C10D . 121.3(14)
C5D C13D C14D . 121.5(14)
C5D C13D C10D . 122.6(14)
C14D C13D C10D . 115.9(12)
C8D C14D C13D . 115.9(14)
C8D C14D C9D . 128.9(14)
C13D C14D C9D . 115.2(12)

loop_
_geom_bond_atom_site_label_1
_geom_bond_atom_site_label_2
_geom_bond_site_symmetry_2
_geom_bond_distance
C1M C2M . 1.373(9)
C1M C11M . 1.435(9)
C2M C3M . 1.409(10)
C3M C4M . 1.369(10)
C4M C12M . 1.409(7)
C5M C6M . 1.360(11)
C5M C13M . 1.399(8)
C6M C7M . 1.387(9)
C7M C8M . 1.348(9)
C8M C14M . 1.441(10)
C9M C11M . 1.394(7)
C9M C14M . 1.422(8)
C9M C15M . 1.512(9)
C10M C13M . 1.377(7)
C10M C12M . 1.386(8)
C11M C12M . 1.429(9)
C13M C14M . 1.433(7)
C1D C2D . 1.382(17)
C1D C11D . 1.389(16)
C2D C3D . 1.367(17)
C3D C4D . 1.394(17)
C4D C12D . 1.411(16)
C5D C6D . 1.384(17)
C5D C13D . 1.389(16)
C6D C7D . 1.379(18)
C7D C8D . 1.375(17)
C8D C14D . 1.375(16)
C9D C14D . 1.512(15)
C9D C11D . 1.529(15)
C9D C15D . 1.530(16)
C9D C10D 3_765 1.612(15)
C10D C12D . 1.495(14)
C10D C13D . 1.519(14)
C10D C9D 3_765 1.612(15)
C11D C12D . 1.379(16)
C13D C14D . 1.429(15)
